data_7003658
loop_
_publ_author_name
'Roering, Andrew J.'
'Davidson, Jillian J.'
'MacMillan, Samantha N.'
'Tanski, Joseph M.'
'Waterman, Rory'

_publ_section_title
;
 Mechanistic variety in zirconium-catalyzed bond-forming reaction of
 arsines
;
_journal_issue 33
_journal_name_full 'Dalton Transactions'
_journal_page_first 4488
_journal_page_last 4498
_journal_paper_doi 10.1039/b718050k
_journal_year 2008
_chemical_formula_sum 'C27 H49 As N4 Si3 Zr'
_chemical_formula_weight 680.11
_chemical_name_systematic
;
?
;
_space_group_IT_number 14
_symmetry_cell_setting monoclinic
_symmetry_space_group_name_Hall '-P 2yn'
_symmetry_space_group_name_H-M 'P 1 21/n 1'
_atom_sites_solution_hydrogens geom
_atom_sites_solution_primary direct
_atom_sites_solution_secondary difmap
_audit_creation_method SHELXL-97
_cell_angle_alpha 90.00
_cell_angle_beta 102.249(4)
_cell_angle_gamma 90.00
_cell_formula_units_Z 4
_cell_length_a 10.815(3)
_cell_length_b 16.799(4)
_cell_length_c 19.280(5)
_cell_measurement_reflns_used 414
_cell_measurement_temperature 125(2)
_cell_measurement_theta_max 25.08
_cell_measurement_theta_min 2.28
_cell_volume 3423.1(15)
_computing_cell_refinement 'Bruker SMART'
_computing_data_collection 'Bruker SMART'
_computing_data_reduction 'Bruker SAINT'
_computing_molecular_graphics 'Bruker SHELXTL'
_computing_publication_material 'Bruker SHELXTL'
_computing_structure_refinement 'SHELXL-97 (Sheldrick, 1997)'
_computing_structure_solution 'SHELXS-97 (Sheldrick, 1990)'
_diffrn_ambient_temperature 125(2)
_diffrn_measured_fraction_theta_full 0.997
_diffrn_measured_fraction_theta_max 0.997
_diffrn_measurement_device_type 'CCD area detector'
_diffrn_measurement_method 'phi and omega scans'
_diffrn_radiation_monochromator graphite
_diffrn_radiation_source 'fine-focus sealed tube'
_diffrn_radiation_type MoK\a
_diffrn_radiation_wavelength 0.71073
_diffrn_reflns_av_R_equivalents 0.0359
_diffrn_reflns_av_sigmaI/netI 0.0278
_diffrn_reflns_limit_h_max 14
_diffrn_reflns_limit_h_min -14
_diffrn_reflns_limit_k_max 22
_diffrn_reflns_limit_k_min -22
_diffrn_reflns_limit_l_max 26
_diffrn_reflns_limit_l_min -26
_diffrn_reflns_number 46122
_diffrn_reflns_theta_full 28.86
_diffrn_reflns_theta_max 28.86
_diffrn_reflns_theta_min 1.62
_exptl_absorpt_coefficient_mu 1.407
_exptl_absorpt_correction_T_max 0.9330
_exptl_absorpt_correction_T_min 0.6858
_exptl_absorpt_correction_type empirical
_exptl_absorpt_process_details sadabs
_exptl_crystal_colour Orange
_exptl_crystal_density_diffrn 1.320
_exptl_crystal_density_method 'not measured'
_exptl_crystal_description Bulk
_exptl_crystal_F_000 1416
_exptl_crystal_size_max 0.29
_exptl_crystal_size_mid 0.19
_exptl_crystal_size_min 0.05
_refine_diff_density_max 0.525
_refine_diff_density_min -0.268
_refine_diff_density_rms 0.066
_refine_ls_extinction_method none
_refine_ls_goodness_of_fit_ref 1.017
_refine_ls_hydrogen_treatment constr
_refine_ls_matrix_type full
_refine_ls_number_parameters 334
_refine_ls_number_reflns 8956
_refine_ls_number_restraints 0
_refine_ls_restrained_S_all 1.017
_refine_ls_R_factor_all 0.0376
_refine_ls_R_factor_gt 0.0258
_refine_ls_shift/su_max 0.002
_refine_ls_shift/su_mean 0.000
_refine_ls_structure_factor_coef Fsqd
_refine_ls_weighting_details 'calc w=1/[\s^2^(Fo^2^)+(0.0289P)^2^+1.3668P] where P=(Fo^2^+2Fc^2^)/3'
_refine_ls_weighting_scheme calc
_refine_ls_wR_factor_gt 0.0574
_refine_ls_wR_factor_ref 0.0618
_reflns_number_gt 7442
_reflns_number_total 8956
_reflns_threshold_expression >2sigma(I)
_cod_data_source_file b718050k.txt
_cod_data_source_block rw429zr
_cod_depositor_comments
;
The following automatic conversions were performed:
'_symmetry_cell_setting' value 'Monoclinic' changed to 'monoclinic'
according to '/home/saulius/struct/CIF-dictionaries/cif_core.dic'
dictionary named 'cif_core.dic' version 2.4.1 from 2010-06-29.

Automatic conversion script
Id: cif_fix_enum 1527 2010-12-29 10:47:43Z saulius 
;
_cod_original_cell_volume 3423.3(15)
_cod_original_sg_symbol_H-M P2(1)/n
_cod_database_code 7003658

loop_
_symmetry_equiv_pos_as_xyz
'x, y, z'
'-x+1/2, y+1/2, -z+1/2'
'-x, -y, -z'
'x-1/2, -y-1/2, z-1/2'

loop_
_atom_site_label
_atom_site_type_symbol
_atom_site_fract_x
_atom_site_fract_y
_atom_site_fract_z
_atom_site_U_iso_or_equiv
_atom_site_adp_type
_atom_site_occupancy
_atom_site_symmetry_multiplicity
_atom_site_calc_flag
_atom_site_refinement_flags
_atom_site_disorder_assembly
_atom_site_disorder_group
Zr Zr 0.878415(15) 0.740479(9) 0.242668(8) 0.01540(4) Uani 1 1 d . . .
As As 0.720018(16) 0.618524(10) 0.172840(9) 0.01679(5) Uani 1 1 d . . .
N1 N 0.98694(14) 0.67384(9) 0.32311(8) 0.0223(3) Uani 1 1 d . . .
N2 N 0.98306(13) 0.79662(9) 0.17822(8) 0.0201(3) Uani 1 1 d . . .
N3 N 0.76330(13) 0.81589(8) 0.28269(7) 0.0183(3) Uani 1 1 d . . .
N4 N 1.02315(14) 0.83734(9) 0.32002(8) 0.0215(3) Uani 1 1 d . . .
Si1 Si 1.04621(5) 0.57823(3) 0.32211(3) 0.02537(11) Uani 1 1 d . . .
Si2 Si 0.92156(5) 0.84827(3) 0.10052(3) 0.02235(11) Uani 1 1 d . . .
Si3 Si 0.63992(5) 0.79113(3) 0.32364(3) 0.02131(10) Uani 1 1 d . . .
C1 C 1.02343(19) 0.71765(11) 0.39127(10) 0.0288(4) Uani 1 1 d . . .
H1A H 1.0747 0.6830 0.4279 0.035 Uiso 1 1 calc R . .
H1B H 0.9468 0.7343 0.4079 0.035 Uiso 1 1 calc R . .
C2 C 1.11290(16) 0.81902(11) 0.21529(10) 0.0253(4) Uani 1 1 d . . .
H2A H 1.1576 0.8455 0.1818 0.030 Uiso 1 1 calc R . .
H2B H 1.1613 0.7709 0.2344 0.030 Uiso 1 1 calc R . .
C3 C 0.81292(17) 0.89827(10) 0.29272(10) 0.0220(4) Uani 1 1 d . . .
H3A H 0.7527 0.9326 0.3110 0.026 Uiso 1 1 calc R . .
H3B H 0.8243 0.9204 0.2469 0.026 Uiso 1 1 calc R . .
C4 C 1.09984(18) 0.79033(12) 0.37900(10) 0.0287(4) Uani 1 1 d . . .
H4A H 1.1201 0.8230 0.4227 0.034 Uiso 1 1 calc R . .
H4B H 1.1802 0.7736 0.3666 0.034 Uiso 1 1 calc R . .
C5 C 1.10244(17) 0.87554(11) 0.27569(10) 0.0254(4) Uani 1 1 d . . .
H5A H 1.1876 0.8870 0.3047 0.030 Uiso 1 1 calc R . .
H5B H 1.0636 0.9264 0.2562 0.030 Uiso 1 1 calc R . .
C6 C 0.93966(17) 0.89563(11) 0.34569(10) 0.0232(4) Uani 1 1 d . . .
H6A H 0.9793 0.9490 0.3500 0.028 Uiso 1 1 calc R . .
H6B H 0.9267 0.8795 0.3930 0.028 Uiso 1 1 calc R . .
C7 C 1.2172(2) 0.57476(18) 0.36756(13) 0.0538(7) Uani 1 1 d . . .
H7A H 1.2256 0.5868 0.4181 0.081 Uiso 1 1 calc R . .
H7B H 1.2645 0.6142 0.3461 0.081 Uiso 1 1 calc R . .
H7C H 1.2510 0.5215 0.3623 0.081 Uiso 1 1 calc R . .
C8 C 0.9573(3) 0.50687(14) 0.36699(15) 0.0556(7) Uani 1 1 d . . .
H8A H 0.8677 0.5074 0.3432 0.083 Uiso 1 1 calc R . .
H8B H 0.9657 0.5225 0.4168 0.083 Uiso 1 1 calc R . .
H8C H 0.9917 0.4532 0.3647 0.083 Uiso 1 1 calc R . .
C9 C 1.03563(17) 0.54678(11) 0.22817(10) 0.0273(4) Uani 1 1 d . . .
H9A H 0.9493 0.5290 0.2077 0.041 Uiso 1 1 calc R . .
H9B H 1.0950 0.5030 0.2268 0.041 Uiso 1 1 calc R . .
H9C H 1.0571 0.5919 0.2007 0.041 Uiso 1 1 calc R . .
C10 C 0.74864(17) 0.82672(12) 0.07671(10) 0.0276(4) Uani 1 1 d . . .
H10A H 0.7123 0.8329 0.1188 0.041 Uiso 1 1 calc R . .
H10B H 0.7353 0.7720 0.0590 0.041 Uiso 1 1 calc R . .
H10C H 0.7074 0.8639 0.0398 0.041 Uiso 1 1 calc R . .
C11 C 0.9988(2) 0.81840(14) 0.02655(11) 0.0392(5) Uani 1 1 d . . .
H11A H 0.9831 0.7618 0.0160 0.059 Uiso 1 1 calc R . .
H11B H 1.0901 0.8278 0.0406 0.059 Uiso 1 1 calc R . .
H11C H 0.9636 0.8500 -0.0158 0.059 Uiso 1 1 calc R . .
C12 C 0.9427(2) 0.95881(12) 0.11088(12) 0.0348(5) Uani 1 1 d . . .
H12A H 0.8953 0.9783 0.1455 0.052 Uiso 1 1 calc R . .
H12B H 0.9111 0.9848 0.0650 0.052 Uiso 1 1 calc R . .
H12C H 1.0327 0.9711 0.1275 0.052 Uiso 1 1 calc R . .
C13 C 0.48261(18) 0.81166(12) 0.26514(12) 0.0328(5) Uani 1 1 d . . .
H13A H 0.4751 0.8687 0.2543 0.049 Uiso 1 1 calc R . .
H13B H 0.4156 0.7956 0.2894 0.049 Uiso 1 1 calc R . .
H13C H 0.4744 0.7815 0.2209 0.049 Uiso 1 1 calc R . .
C14 C 0.6492(2) 0.85050(12) 0.40654(11) 0.0338(5) Uani 1 1 d . . .
H14A H 0.6248 0.9057 0.3941 0.051 Uiso 1 1 calc R . .
H14B H 0.7360 0.8492 0.4347 0.051 Uiso 1 1 calc R . .
H14C H 0.5917 0.8278 0.4343 0.051 Uiso 1 1 calc R . .
C15 C 0.65651(19) 0.68369(11) 0.34972(10) 0.0285(4) Uani 1 1 d . . .
H15A H 0.6741 0.6523 0.3101 0.043 Uiso 1 1 calc R . .
H15B H 0.5778 0.6650 0.3617 0.043 Uiso 1 1 calc R . .
H15C H 0.7264 0.6775 0.3910 0.043 Uiso 1 1 calc R . .
C21 C 0.53976(16) 0.64476(10) 0.14893(9) 0.0189(3) Uani 1 1 d . . .
C22 C 0.48355(17) 0.69323(11) 0.09211(10) 0.0244(4) Uani 1 1 d . . .
H22A H 0.5339 0.7153 0.0621 0.029 Uiso 1 1 calc R . .
C23 C 0.35472(18) 0.70939(12) 0.07903(11) 0.0312(4) Uani 1 1 d . . .
H23A H 0.3180 0.7427 0.0403 0.037 Uiso 1 1 calc R . .
C24 C 0.27939(18) 0.67765(13) 0.12158(12) 0.0337(5) Uani 1 1 d . . .
H24A H 0.1913 0.6889 0.1123 0.040 Uiso 1 1 calc R . .
C25 C 0.33350(19) 0.62931(12) 0.17795(11) 0.0318(5) Uani 1 1 d . . .
H25A H 0.2825 0.6075 0.2077 0.038 Uiso 1 1 calc R . .
C26 C 0.46222(17) 0.61261(11) 0.19120(10) 0.0244(4) Uani 1 1 d . . .
H26A H 0.4981 0.5787 0.2297 0.029 Uiso 1 1 calc R . .
C31 C 0.74969(15) 0.59242(10) 0.07934(9) 0.0169(3) Uani 1 1 d . . .
C32 C 0.86289(17) 0.61244(11) 0.05982(10) 0.0226(4) Uani 1 1 d . . .
H32A H 0.9201 0.6480 0.0886 0.027 Uiso 1 1 calc R . .
C33 C 0.89285(18) 0.58092(12) -0.00117(10) 0.0281(4) Uani 1 1 d . . .
H33A H 0.9709 0.5945 -0.0132 0.034 Uiso 1 1 calc R . .
C34 C 0.81012(18) 0.52983(11) -0.04465(10) 0.0259(4) Uani 1 1 d . . .
H34A H 0.8314 0.5081 -0.0861 0.031 Uiso 1 1 calc R . .
C35 C 0.69602(17) 0.51080(10) -0.02688(9) 0.0214(4) Uani 1 1 d . . .
H35A H 0.6379 0.4767 -0.0568 0.026 Uiso 1 1 calc R . .
C36 C 0.66646(16) 0.54147(10) 0.03443(9) 0.0181(3) Uani 1 1 d . . .
H36A H 0.5882 0.5277 0.0462 0.022 Uiso 1 1 calc R . .

loop_
_atom_site_aniso_label
_atom_site_aniso_U_11
_atom_site_aniso_U_22
_atom_site_aniso_U_33
_atom_site_aniso_U_23
_atom_site_aniso_U_13
_atom_site_aniso_U_12
Zr 0.01508(8) 0.01383(8) 0.01633(8) -0.00323(6) 0.00118(6) 0.00022(6)
As 0.01639(9) 0.01668(9) 0.01707(9) -0.00365(6) 0.00306(6) -0.00143(6)
N1 0.0238(8) 0.0189(7) 0.0210(8) -0.0026(6) -0.0025(6) 0.0017(6)
N2 0.0167(7) 0.0211(7) 0.0219(8) -0.0043(6) 0.0030(6) -0.0023(6)
N3 0.0196(7) 0.0154(7) 0.0199(7) -0.0035(5) 0.0044(6) -0.0008(5)
N4 0.0190(7) 0.0203(7) 0.0234(8) -0.0047(6) 0.0005(6) -0.0007(6)
Si1 0.0257(3) 0.0210(3) 0.0281(3) 0.0025(2) 0.0027(2) 0.0074(2)
Si2 0.0232(2) 0.0222(2) 0.0230(3) -0.00043(19) 0.0077(2) -0.00266(19)
Si3 0.0229(2) 0.0194(2) 0.0234(3) -0.00508(19) 0.0089(2) -0.00110(19)
C1 0.0332(10) 0.0258(10) 0.0225(9) -0.0028(7) -0.0048(8) 0.0027(8)
C2 0.0174(8) 0.0285(10) 0.0299(10) -0.0079(8) 0.0047(7) -0.0037(7)
C3 0.0235(9) 0.0161(8) 0.0272(9) -0.0032(7) 0.0070(7) 0.0001(7)
C4 0.0267(10) 0.0275(10) 0.0261(10) -0.0073(8) -0.0072(8) -0.0003(8)
C5 0.0178(8) 0.0258(10) 0.0318(10) -0.0095(8) 0.0032(7) -0.0061(7)
C6 0.0252(9) 0.0191(9) 0.0251(9) -0.0081(7) 0.0048(7) -0.0020(7)
C7 0.0375(13) 0.0707(18) 0.0446(14) -0.0111(13) -0.0104(11) 0.0267(12)
C8 0.085(2) 0.0294(12) 0.0614(17) 0.0124(11) 0.0367(15) 0.0054(13)
C9 0.0214(9) 0.0244(9) 0.0359(11) -0.0043(8) 0.0052(8) 0.0021(7)
C10 0.0262(10) 0.0277(10) 0.0263(10) 0.0017(8) 0.0000(8) -0.0033(8)
C11 0.0476(13) 0.0429(13) 0.0328(11) 0.0042(10) 0.0219(10) 0.0044(10)
C12 0.0348(11) 0.0256(10) 0.0445(12) 0.0045(9) 0.0092(9) -0.0069(8)
C13 0.0232(10) 0.0266(10) 0.0486(13) -0.0090(9) 0.0074(9) 0.0016(8)
C14 0.0456(12) 0.0297(11) 0.0318(11) -0.0102(8) 0.0212(9) -0.0060(9)
C15 0.0360(11) 0.0240(10) 0.0275(10) -0.0009(8) 0.0114(8) -0.0035(8)
C21 0.0176(8) 0.0183(8) 0.0206(8) -0.0077(6) 0.0037(6) -0.0023(6)
C22 0.0214(9) 0.0262(10) 0.0250(9) -0.0034(7) 0.0034(7) -0.0008(7)
C23 0.0247(10) 0.0299(10) 0.0351(11) -0.0059(8) -0.0021(8) 0.0050(8)
C24 0.0162(9) 0.0380(12) 0.0456(12) -0.0182(10) 0.0039(8) 0.0008(8)
C25 0.0242(10) 0.0360(11) 0.0389(12) -0.0152(9) 0.0152(9) -0.0095(8)
C26 0.0260(9) 0.0236(9) 0.0249(9) -0.0080(7) 0.0081(7) -0.0058(7)
C31 0.0193(8) 0.0145(8) 0.0172(8) 0.0001(6) 0.0045(6) 0.0020(6)
C32 0.0195(9) 0.0217(9) 0.0271(9) -0.0026(7) 0.0058(7) -0.0022(7)
C33 0.0255(10) 0.0293(10) 0.0331(11) -0.0005(8) 0.0145(8) -0.0004(8)
C34 0.0323(10) 0.0266(10) 0.0209(9) -0.0009(7) 0.0101(8) 0.0078(8)
C35 0.0257(9) 0.0172(8) 0.0192(8) -0.0003(7) 0.0001(7) 0.0033(7)
C36 0.0174(8) 0.0157(8) 0.0208(8) 0.0005(6) 0.0030(6) 0.0001(6)

loop_
_atom_type_symbol
_atom_type_description
_atom_type_scat_dispersion_real
_atom_type_scat_dispersion_imag
_atom_type_scat_source
C C 0.0033 0.0016 'International Tables Vol C Tables 4.2.6.8 and 6.1.1.4'
H H 0.0000 0.0000 'International Tables Vol C Tables 4.2.6.8 and 6.1.1.4'
N N 0.0061 0.0033 'International Tables Vol C Tables 4.2.6.8 and 6.1.1.4'
Si Si 0.0817 0.0704 'International Tables Vol C Tables 4.2.6.8 and 6.1.1.4'
As As 0.0499 2.0058 'International Tables Vol C Tables 4.2.6.8 and 6.1.1.4'
Zr Zr -2.9673 0.5597 'International Tables Vol C Tables 4.2.6.8 and 6.1.1.4'

loop_
_geom_angle_atom_site_label_1
_geom_angle_atom_site_label_2
_geom_angle_atom_site_label_3
_geom_angle
_geom_angle_site_symmetry_1
_geom_angle_site_symmetry_3
_geom_angle_publ_flag
N3 Zr N1 110.36(6) . . ?
N3 Zr N2 113.48(6) . . ?
N1 Zr N2 113.62(6) . . ?
N3 Zr N4 74.16(5) . . ?
N1 Zr N4 73.89(6) . . ?
N2 Zr N4 73.23(6) . . ?
N3 Zr As 105.90(4) . . ?
N1 Zr As 98.94(4) . . ?
N2 Zr As 113.39(4) . . ?
N4 Zr As 172.07(4) . . ?
C31 As C21 100.63(7) . . ?
C31 As Zr 113.74(5) . . ?
C21 As Zr 115.00(5) . . ?
C1 N1 Si1 116.13(12) . . ?
C1 N1 Zr 113.45(11) . . ?
Si1 N1 Zr 130.35(8) . . ?
C2 N2 Si2 116.05(12) . . ?
C2 N2 Zr 114.06(11) . . ?
Si2 N2 Zr 125.83(8) . . ?
C3 N3 Si3 117.10(11) . . ?
C3 N3 Zr 113.34(11) . . ?
Si3 N3 Zr 127.74(8) . . ?
C5 N4 C4 112.03(15) . . ?
C5 N4 C6 111.97(14) . . ?
C4 N4 C6 112.06(15) . . ?
C5 N4 Zr 107.58(10) . . ?
C4 N4 Zr 106.62(10) . . ?
C6 N4 Zr 106.14(10) . . ?
N1 Si1 C8 111.31(10) . . ?
N1 Si1 C9 109.08(8) . . ?
C8 Si1 C9 109.73(11) . . ?
N1 Si1 C7 110.80(10) . . ?
C8 Si1 C7 108.60(14) . . ?
C9 Si1 C7 107.25(10) . . ?
N2 Si2 C10 107.22(8) . . ?
N2 Si2 C11 111.89(9) . . ?
C10 Si2 C11 110.33(10) . . ?
N2 Si2 C12 112.76(9) . . ?
C10 Si2 C12 108.16(9) . . ?
C11 Si2 C12 106.44(10) . . ?
N3 Si3 C13 111.77(9) . . ?
N3 Si3 C14 110.70(8) . . ?
C13 Si3 C14 107.19(10) . . ?
N3 Si3 C15 108.27(8) . . ?
C13 Si3 C15 111.36(9) . . ?
C14 Si3 C15 107.47(9) . . ?
N1 C1 C4 108.15(16) . . ?
N1 C1 H1A 110.1 . . ?
C4 C1 H1A 110.1 . . ?
N1 C1 H1B 110.1 . . ?
C4 C1 H1B 110.1 . . ?
H1A C1 H1B 108.4 . . ?
N2 C2 C5 108.05(14) . . ?
N2 C2 H2A 110.1 . . ?
C5 C2 H2A 110.1 . . ?
N2 C2 H2B 110.1 . . ?
C5 C2 H2B 110.1 . . ?
H2A C2 H2B 108.4 . . ?
N3 C3 C6 108.01(14) . . ?
N3 C3 H3A 110.1 . . ?
C6 C3 H3A 110.1 . . ?
N3 C3 H3B 110.1 . . ?
C6 C3 H3B 110.1 . . ?
H3A C3 H3B 108.4 . . ?
N4 C4 C1 108.21(15) . . ?
N4 C4 H4A 110.1 . . ?
C1 C4 H4A 110.1 . . ?
N4 C4 H4B 110.1 . . ?
C1 C4 H4B 110.1 . . ?
H4A C4 H4B 108.4 . . ?
N4 C5 C2 108.49(14) . . ?
N4 C5 H5A 110.0 . . ?
C2 C5 H5A 110.0 . . ?
N4 C5 H5B 110.0 . . ?
C2 C5 H5B 110.0 . . ?
H5A C5 H5B 108.4 . . ?
N4 C6 C3 108.61(14) . . ?
N4 C6 H6A 110.0 . . ?
C3 C6 H6A 110.0 . . ?
N4 C6 H6B 110.0 . . ?
C3 C6 H6B 110.0 . . ?
H6A C6 H6B 108.3 . . ?
Si1 C7 H7A 109.5 . . ?
Si1 C7 H7B 109.5 . . ?
H7A C7 H7B 109.5 . . ?
Si1 C7 H7C 109.5 . . ?
H7A C7 H7C 109.5 . . ?
H7B C7 H7C 109.5 . . ?
Si1 C8 H8A 109.5 . . ?
Si1 C8 H8B 109.5 . . ?
H8A C8 H8B 109.5 . . ?
Si1 C8 H8C 109.5 . . ?
H8A C8 H8C 109.5 . . ?
H8B C8 H8C 109.5 . . ?
Si1 C9 H9A 109.5 . . ?
Si1 C9 H9B 109.5 . . ?
H9A C9 H9B 109.5 . . ?
Si1 C9 H9C 109.5 . . ?
H9A C9 H9C 109.5 . . ?
H9B C9 H9C 109.5 . . ?
Si2 C10 H10A 109.5 . . ?
Si2 C10 H10B 109.5 . . ?
H10A C10 H10B 109.5 . . ?
Si2 C10 H10C 109.5 . . ?
H10A C10 H10C 109.5 . . ?
H10B C10 H10C 109.5 . . ?
Si2 C11 H11A 109.5 . . ?
Si2 C11 H11B 109.5 . . ?
H11A C11 H11B 109.5 . . ?
Si2 C11 H11C 109.5 . . ?
H11A C11 H11C 109.5 . . ?
H11B C11 H11C 109.5 . . ?
Si2 C12 H12A 109.5 . . ?
Si2 C12 H12B 109.5 . . ?
H12A C12 H12B 109.5 . . ?
Si2 C12 H12C 109.5 . . ?
H12A C12 H12C 109.5 . . ?
H12B C12 H12C 109.5 . . ?
Si3 C13 H13A 109.5 . . ?
Si3 C13 H13B 109.5 . . ?
H13A C13 H13B 109.5 . . ?
Si3 C13 H13C 109.5 . . ?
H13A C13 H13C 109.5 . . ?
H13B C13 H13C 109.5 . . ?
Si3 C14 H14A 109.5 . . ?
Si3 C14 H14B 109.5 . . ?
H14A C14 H14B 109.5 . . ?
Si3 C14 H14C 109.5 . . ?
H14A C14 H14C 109.5 . . ?
H14B C14 H14C 109.5 . . ?
Si3 C15 H15A 109.5 . . ?
Si3 C15 H15B 109.5 . . ?
H15A C15 H15B 109.5 . . ?
Si3 C15 H15C 109.5 . . ?
H15A C15 H15C 109.5 . . ?
H15B C15 H15C 109.5 . . ?
C26 C21 C22 117.91(16) . . ?
C26 C21 As 117.86(13) . . ?
C22 C21 As 124.23(13) . . ?
C23 C22 C21 120.63(18) . . ?
C23 C22 H22A 119.7 . . ?
C21 C22 H22A 119.7 . . ?
C24 C23 C22 120.82(19) . . ?
C24 C23 H23A 119.6 . . ?
C22 C23 H23A 119.6 . . ?
C23 C24 C25 119.29(18) . . ?
C23 C24 H24A 120.4 . . ?
C25 C24 H24A 120.4 . . ?
C24 C25 C26 120.22(19) . . ?
C24 C25 H25A 119.9 . . ?
C26 C25 H25A 119.9 . . ?
C25 C26 C21 121.13(19) . . ?
C25 C26 H26A 119.4 . . ?
C21 C26 H26A 119.4 . . ?
C32 C31 C36 117.77(15) . . ?
C32 C31 As 121.43(13) . . ?
C36 C31 As 119.97(12) . . ?
C33 C32 C31 120.77(17) . . ?
C33 C32 H32A 119.6 . . ?
C31 C32 H32A 119.6 . . ?
C34 C33 C32 120.75(17) . . ?
C34 C33 H33A 119.6 . . ?
C32 C33 H33A 119.6 . . ?
C33 C34 C35 119.18(17) . . ?
C33 C34 H34A 120.4 . . ?
C35 C34 H34A 120.4 . . ?
C34 C35 C36 120.19(16) . . ?
C34 C35 H35A 119.9 . . ?
C36 C35 H35A 119.9 . . ?
C35 C36 C31 121.30(16) . . ?
C35 C36 H36A 119.3 . . ?
C31 C36 H36A 119.3 . . ?

loop_
_geom_bond_atom_site_label_1
_geom_bond_atom_site_label_2
_geom_bond_distance
_geom_bond_site_symmetry_2
_geom_bond_publ_flag
Zr N3 2.0392(14) . ?
Zr N1 2.0650(15) . ?
Zr N2 2.0763(15) . ?
Zr N4 2.5163(15) . ?
Zr As 2.8224(5) . ?
As C31 1.9469(17) . ?
As C21 1.9561(17) . ?
N1 C1 1.485(2) . ?
N1 Si1 1.7310(16) . ?
N2 C2 1.483(2) . ?
N2 Si2 1.7369(16) . ?
N3 C3 1.482(2) . ?
N3 Si3 1.7389(15) . ?
N4 C5 1.479(2) . ?
N4 C4 1.485(2) . ?
N4 C6 1.486(2) . ?
Si1 C8 1.861(2) . ?
Si1 C9 1.867(2) . ?
Si1 C7 1.872(2) . ?
Si2 C10 1.8642(19) . ?
Si2 C11 1.868(2) . ?
Si2 C12 1.877(2) . ?
Si3 C13 1.863(2) . ?
Si3 C14 1.869(2) . ?
Si3 C15 1.872(2) . ?
C1 C4 1.521(3) . ?
C1 H1A 0.9900 . ?
C1 H1B 0.9900 . ?
C2 C5 1.525(3) . ?
C2 H2A 0.9900 . ?
C2 H2B 0.9900 . ?
C3 C6 1.526(2) . ?
C3 H3A 0.9900 . ?
C3 H3B 0.9900 . ?
C4 H4A 0.9900 . ?
C4 H4B 0.9900 . ?
C5 H5A 0.9900 . ?
C5 H5B 0.9900 . ?
C6 H6A 0.9900 . ?
C6 H6B 0.9900 . ?
C7 H7A 0.9800 . ?
C7 H7B 0.9800 . ?
C7 H7C 0.9800 . ?
C8 H8A 0.9800 . ?
C8 H8B 0.9800 . ?
C8 H8C 0.9800 . ?
C9 H9A 0.9800 . ?
C9 H9B 0.9800 . ?
C9 H9C 0.9800 . ?
C10 H10A 0.9800 . ?
C10 H10B 0.9800 . ?
C10 H10C 0.9800 . ?
C11 H11A 0.9800 . ?
C11 H11B 0.9800 . ?
C11 H11C 0.9800 . ?
C12 H12A 0.9800 . ?
C12 H12B 0.9800 . ?
C12 H12C 0.9800 . ?
C13 H13A 0.9800 . ?
C13 H13B 0.9800 . ?
C13 H13C 0.9800 . ?
C14 H14A 0.9800 . ?
C14 H14B 0.9800 . ?
C14 H14C 0.9800 . ?
C15 H15A 0.9800 . ?
C15 H15B 0.9800 . ?
C15 H15C 0.9800 . ?
C21 C26 1.396(2) . ?
C21 C22 1.396(3) . ?
C22 C23 1.389(3) . ?
C22 H22A 0.9500 . ?
C23 C24 1.380(3) . ?
C23 H23A 0.9500 . ?
C24 C25 1.383(3) . ?
C24 H24A 0.9500 . ?
C25 C26 1.390(3) . ?
C25 H25A 0.9500 . ?
C26 H26A 0.9500 . ?
C31 C32 1.396(2) . ?
C31 C36 1.401(2) . ?
C32 C33 1.389(3) . ?
C32 H32A 0.9500 . ?
C33 C34 1.386(3) . ?
C33 H33A 0.9500 . ?
C34 C35 1.386(3) . ?
C34 H34A 0.9500 . ?
C35 C36 1.388(2) . ?
C35 H35A 0.9500 . ?
C36 H36A 0.9500 . ?

loop_
_geom_torsion_atom_site_label_1
_geom_torsion_atom_site_label_2
_geom_torsion_atom_site_label_3
_geom_torsion_atom_site_label_4
_geom_torsion
_geom_torsion_site_symmetry_1
_geom_torsion_site_symmetry_2
_geom_torsion_site_symmetry_3
_geom_torsion_site_symmetry_4
_geom_torsion_publ_flag
N3 Zr As C31 134.21(7) . . . . ?
N1 Zr As C31 -111.51(7) . . . . ?
N2 Zr As C31 9.14(7) . . . . ?
N4 Zr As C31 -136.5(3) . . . . ?
N3 Zr As C21 18.91(7) . . . . ?
N1 Zr As C21 133.19(7) . . . . ?
N2 Zr As C21 -106.15(7) . . . . ?
N4 Zr As C21 108.2(3) . . . . ?
N3 Zr N1 C1 -34.07(14) . . . . ?
N2 Zr N1 C1 94.69(13) . . . . ?
N4 Zr N1 C1 31.70(12) . . . . ?
As Zr N1 C1 -144.81(12) . . . . ?
N3 Zr N1 Si1 149.04(10) . . . . ?
N2 Zr N1 Si1 -82.20(12) . . . . ?
N4 Zr N1 Si1 -145.19(12) . . . . ?
As Zr N1 Si1 38.29(11) . . . . ?
N3 Zr N2 C2 96.13(12) . . . . ?
N1 Zr N2 C2 -31.03(13) . . . . ?
N4 Zr N2 C2 32.35(11) . . . . ?
As Zr N2 C2 -142.99(10) . . . . ?
N3 Zr N2 Si2 -60.15(11) . . . . ?
N1 Zr N2 Si2 172.69(8) . . . . ?
N4 Zr N2 Si2 -123.93(10) . . . . ?
As Zr N2 Si2 60.73(10) . . . . ?
N1 Zr N3 C3 99.22(12) . . . . ?
N2 Zr N3 C3 -29.61(13) . . . . ?
N4 Zr N3 C3 33.62(11) . . . . ?
As Zr N3 C3 -154.63(10) . . . . ?
N1 Zr N3 Si3 -64.85(11) . . . . ?
N2 Zr N3 Si3 166.32(9) . . . . ?
N4 Zr N3 Si3 -130.45(10) . . . . ?
As Zr N3 Si3 41.30(10) . . . . ?
N3 Zr N4 C5 -123.55(12) . . . . ?
N1 Zr N4 C5 119.15(12) . . . . ?
N2 Zr N4 C5 -2.35(11) . . . . ?
As Zr N4 C5 144.9(2) . . . . ?
N3 Zr N4 C4 116.10(12) . . . . ?
N1 Zr N4 C4 -1.19(11) . . . . ?
N2 Zr N4 C4 -122.70(12) . . . . ?
As Zr N4 C4 24.6(3) . . . . ?
N3 Zr N4 C6 -3.54(11) . . . . ?
N1 Zr N4 C6 -120.83(12) . . . . ?
N2 Zr N4 C6 117.67(12) . . . . ?
As Zr N4 C6 -95.1(3) . . . . ?
C1 N1 Si1 C8 77.17(17) . . . . ?
Zr N1 Si1 C8 -106.00(14) . . . . ?
C1 N1 Si1 C9 -161.62(14) . . . . ?
Zr N1 Si1 C9 15.21(14) . . . . ?
C1 N1 Si1 C7 -43.78(17) . . . . ?
Zr N1 Si1 C7 133.05(13) . . . . ?
C2 N2 Si2 C10 -166.97(12) . . . . ?
Zr N2 Si2 C10 -11.11(12) . . . . ?
C2 N2 Si2 C11 71.92(15) . . . . ?
Zr N2 Si2 C11 -132.21(11) . . . . ?
C2 N2 Si2 C12 -48.04(15) . . . . ?
Zr N2 Si2 C12 107.83(11) . . . . ?
C3 N3 Si3 C13 89.72(14) . . . . ?
Zr N3 Si3 C13 -106.72(11) . . . . ?
C3 N3 Si3 C14 -29.69(15) . . . . ?
Zr N3 Si3 C14 133.87(11) . . . . ?
C3 N3 Si3 C15 -147.26(13) . . . . ?
Zr N3 Si3 C15 16.30(12) . . . . ?
Si1 N1 C1 C4 117.30(15) . . . . ?
Zr N1 C1 C4 -60.06(17) . . . . ?
Si2 N2 C2 C5 99.07(16) . . . . ?
Zr N2 C2 C5 -59.65(17) . . . . ?
Si3 N3 C3 C6 104.72(14) . . . . ?
Zr N3 C3 C6 -61.17(16) . . . . ?
C5 N4 C4 C1 -145.04(16) . . . . ?
C6 N4 C4 C1 88.12(18) . . . . ?
Zr N4 C4 C1 -27.60(17) . . . . ?
N1 C1 C4 N4 55.5(2) . . . . ?
C4 N4 C5 C2 90.97(17) . . . . ?
C6 N4 C5 C2 -142.15(15) . . . . ?
Zr N4 C5 C2 -25.90(16) . . . . ?
N2 C2 C5 N4 53.55(19) . . . . ?
C5 N4 C6 C3 91.94(17) . . . . ?
C4 N4 C6 C3 -141.19(15) . . . . ?
Zr N4 C6 C3 -25.17(16) . . . . ?
N3 C3 C6 N4 54.09(19) . . . . ?
C31 As C21 C26 134.09(13) . . . . ?
Zr As C21 C26 -103.27(13) . . . . ?
C31 As C21 C22 -45.57(16) . . . . ?
Zr As C21 C22 77.08(15) . . . . ?
C26 C21 C22 C23 0.8(3) . . . . ?
As C21 C22 C23 -179.56(14) . . . . ?
C21 C22 C23 C24 -0.3(3) . . . . ?
C22 C23 C24 C25 0.1(3) . . . . ?
C23 C24 C25 C26 -0.4(3) . . . . ?
C24 C25 C26 C21 0.9(3) . . . . ?
C22 C21 C26 C25 -1.1(3) . . . . ?
As C21 C26 C25 179.27(14) . . . . ?
C21 As C31 C32 143.39(14) . . . . ?
Zr As C31 C32 19.87(15) . . . . ?
C21 As C31 C36 -47.26(14) . . . . ?
Zr As C31 C36 -170.78(11) . . . . ?
C36 C31 C32 C33 -1.7(3) . . . . ?
As C31 C32 C33 167.85(14) . . . . ?
C31 C32 C33 C34 1.0(3) . . . . ?
C32 C33 C34 C35 0.5(3) . . . . ?
C33 C34 C35 C36 -1.2(3) . . . . ?
C34 C35 C36 C31 0.5(3) . . . . ?
C32 C31 C36 C35 1.0(2) . . . . ?
As C31 C36 C35 -168.73(13) . . . . ?
